data_1519834
loop_
_publ_author_name
'Huth, Susanne L.'
'Hursthouse, Michael B.'
'Withnell, James'

_publ_section_title
;
 2-(1H-1,2,4-Triazol-1-ylmethyl)aniline
;
_journal_name_full 'Crystal Structure Report Archive'
_journal_page_first 363
_journal_year 2007
_chemical_formula_sum 'C9 H12 N4 O'
_chemical_formula_weight 192.23
_space_group_IT_number 4
_symmetry_cell_setting monoclinic
_symmetry_space_group_name_Hall 'P 2yb'
_symmetry_space_group_name_H-M 'P 1 21 1'
_atom_sites_solution_hydrogens geom
_atom_sites_solution_primary direct
_atom_sites_solution_secondary difmap
_cell_angle_alpha 90.00
_cell_angle_beta 104.999(3)
_cell_angle_gamma 90.00
_cell_formula_units_Z 2
_cell_length_a 9.3955(5)
_cell_length_b 4.8267(2)
_cell_length_c 10.9702(5)
_cell_measurement_reflns_used 1216
_cell_measurement_temperature 120(2)
_cell_measurement_theta_max 27.48
_cell_measurement_theta_min 2.91
_cell_volume 480.54(4)
_computing_cell_refinement 'DENZO (Otwinowski & Minor, 1997) & COLLECT (Hooft, R.W.W., 1998)'
_computing_data_collection 'COLLECT (Hooft, R.W.W., 1998)'
_computing_data_reduction 'DENZO (Otwinowski & Minor, 1997) & COLLECT (Hooft, R.W.W., 1998)'
_computing_structure_refinement 'SHELXL-97 (Sheldrick, 1997)'
_computing_structure_solution 'SHELXS-97 (Sheldrick, 1997)'
_diffrn_ambient_temperature 120(2)
_diffrn_measured_fraction_theta_full 0.993
_diffrn_measured_fraction_theta_max 0.993
_diffrn_measurement_device_type 'Bruker-Nonius APEX II CCD camera on \k-goniostat'
_diffrn_measurement_method '\f & \w scans'
_diffrn_radiation_monochromator '10cm confocal mirrors'
_diffrn_radiation_source 'Bruker-Nonius FR591 rotating anode'
_diffrn_radiation_type MoK\a
_diffrn_radiation_wavelength 0.71073
_diffrn_reflns_av_R_equivalents 0.0569
_diffrn_reflns_av_sigmaI/netI 0.0492
_diffrn_reflns_limit_h_max 12
_diffrn_reflns_limit_h_min -12
_diffrn_reflns_limit_k_max 5
_diffrn_reflns_limit_k_min -6
_diffrn_reflns_limit_l_max 14
_diffrn_reflns_limit_l_min -14
_diffrn_reflns_number 6100
_diffrn_reflns_theta_full 27.48
_diffrn_reflns_theta_max 27.48
_diffrn_reflns_theta_min 3.31
_exptl_absorpt_coefficient_mu 0.092
_exptl_absorpt_correction_T_max 0.9982
_exptl_absorpt_correction_T_min 0.9728
_exptl_absorpt_correction_type multi-scan
_exptl_absorpt_process_details 'SADABS 2007/2 (Sheldrick, G.M., 2007)'
_exptl_crystal_colour colourless
_exptl_crystal_density_diffrn 1.328
_exptl_crystal_density_method 'not measured'
_exptl_crystal_description needle
_exptl_crystal_F_000 204
_exptl_crystal_size_max 0.30
_exptl_crystal_size_mid 0.02
_exptl_crystal_size_min 0.02
_refine_diff_density_max 0.238
_refine_diff_density_min -0.263
_refine_diff_density_rms 0.057
_refine_ls_extinction_coef 0.027(8)
_refine_ls_extinction_expression Fc^*^=kFc[1+0.001xFc^2^\l^3^/sin(2\q)]^-1/4^
_refine_ls_extinction_method SHELXL
_refine_ls_goodness_of_fit_ref 1.133
_refine_ls_hydrogen_treatment mixed
_refine_ls_matrix_type full
_refine_ls_number_parameters 142
_refine_ls_number_reflns 1229
_refine_ls_number_restraints 5
_refine_ls_restrained_S_all 1.131
_refine_ls_R_factor_all 0.0755
_refine_ls_R_factor_gt 0.0553
_refine_ls_shift/su_max 0.000
_refine_ls_shift/su_mean 0.000
_refine_ls_structure_factor_coef Fsqd
_refine_ls_weighting_details 'calc w=1/[\s^2^(Fo^2^)+(0.0075P)^2^+0.4702P] where P=(Fo^2^+2Fc^2^)/3'
_refine_ls_weighting_scheme calc
_refine_ls_wR_factor_gt 0.0988
_refine_ls_wR_factor_ref 0.1107
_reflns_number_gt 1014
_reflns_number_total 1229
_reflns_threshold_expression >2sigma(I)
_cod_data_source_file eCrystal-363.cif
_cod_data_source_block 2007jmw0011
_cod_depositor_comments
;
Citation :
Sample, Donated and Huth, Susanne L. and Hursthouse, Michael B. and 
Withnell, James (2007) 
University of Southampton, Crystal Structure Report Archive. 
(doi:10.5258/ecrystals/363)

More at:
http://ecrystals.chem.soton.ac.uk/363/

The following automatic conversions were performed:

'_symmetry_cell_setting' value 'Monoclinic' changed to 'monoclinic'
according to the built-in table from CIF Core dictionary named
'cif_core.dic' version 2.4.1 from 2010-06-29.

Automatic conversion script
Id: cif_fix_values 3392 2015-05-12 13:50:21Z andrius 
;
_cod_original_sg_symbol_H-M P2(1)
_cod_database_code 1519834

loop_
_symmetry_equiv_pos_as_xyz
'x, y, z'
'-x, y+1/2, -z'

loop_
_atom_site_label
_atom_site_type_symbol
_atom_site_fract_x
_atom_site_fract_y
_atom_site_fract_z
_atom_site_U_iso_or_equiv
_atom_site_adp_type
_atom_site_occupancy
_atom_site_symmetry_multiplicity
_atom_site_calc_flag
_atom_site_refinement_flags
_atom_site_disorder_assembly
_atom_site_disorder_group
C1 C 0.3737(4) 0.5787(9) 0.7523(3) 0.0291(9) Uani 1 1 d . . .
H1 H 0.3010 0.7192 0.7439 0.035 Uiso 1 1 calc R . .
C2 C 0.5058(4) 0.2366(9) 0.8222(3) 0.0284(8) Uani 1 1 d . . .
H2 H 0.5506 0.0820 0.8708 0.034 Uiso 1 1 calc R . .
C3 C 0.6547(4) 0.2309(8) 0.6590(3) 0.0239(8) Uani 1 1 d . . .
H3A H 0.6047 0.1809 0.5708 0.029 Uiso 1 1 calc R . .
H3B H 0.7006 0.0610 0.7026 0.029 Uiso 1 1 calc R . .
C4 C 0.7731(4) 0.4414(8) 0.6592(3) 0.0220(8) Uani 1 1 d . . .
C5 C 0.8858(4) 0.4934(8) 0.7679(3) 0.0216(8) Uani 1 1 d . . .
C6 C 0.9901(4) 0.6986(8) 0.7644(3) 0.0246(8) Uani 1 1 d . . .
H6 H 1.0664 0.7367 0.8382 0.030 Uiso 1 1 calc R . .
C7 C 0.9838(4) 0.8458(9) 0.6558(3) 0.0251(8) Uani 1 1 d . . .
H7 H 1.0555 0.9841 0.6552 0.030 Uiso 1 1 calc R . .
C8 C 0.8732(4) 0.7934(8) 0.5471(3) 0.0267(9) Uani 1 1 d . . .
H8 H 0.8688 0.8940 0.4718 0.032 Uiso 1 1 calc R . .
C9 C 0.7695(4) 0.5927(9) 0.5503(3) 0.0251(8) Uani 1 1 d . . .
H9 H 0.6934 0.5567 0.4760 0.030 Uiso 1 1 calc R . .
N1 N 0.5444(3) 0.3360(7) 0.7222(2) 0.0217(6) Uani 1 1 d . . .
N2 N 0.4597(3) 0.5599(7) 0.6753(3) 0.0272(7) Uani 1 1 d . . .
N3 N 0.3957(3) 0.3842(8) 0.8445(3) 0.0313(8) Uani 1 1 d . . .
N4 N 0.8931(3) 0.3595(8) 0.8833(3) 0.0228(7) Uani 1 1 d D . .
H1N H 0.984(3) 0.343(14) 0.934(3) 0.055(14) Uiso 1 1 d D . .
H2N H 0.850(4) 0.194(5) 0.878(4) 0.034(12) Uiso 1 1 d D . .
O1 O 0.2277(3) 0.3364(6) 1.0245(2) 0.0282(6) Uani 1 1 d D . .
H1O H 0.276(4) 0.327(12) 0.969(3) 0.042 Uiso 1 1 d D . .
H2O H 0.197(5) 0.177(6) 1.039(4) 0.042 Uiso 1 1 d D . .

loop_
_atom_site_aniso_label
_atom_site_aniso_U_11
_atom_site_aniso_U_22
_atom_site_aniso_U_33
_atom_site_aniso_U_23
_atom_site_aniso_U_13
_atom_site_aniso_U_12
C1 0.0237(17) 0.029(2) 0.036(2) 0.0035(19) 0.0089(16) 0.0037(18)
C2 0.0279(18) 0.029(2) 0.0290(18) 0.0015(18) 0.0085(15) -0.0018(18)
C3 0.0244(17) 0.0239(19) 0.0234(17) -0.0060(17) 0.0065(14) 0.0026(17)
C4 0.0223(17) 0.0212(18) 0.0260(17) -0.0002(15) 0.0125(14) 0.0059(15)
C5 0.0202(16) 0.0218(19) 0.0251(17) 0.0009(16) 0.0097(14) 0.0028(15)
C6 0.0214(17) 0.0237(19) 0.0289(18) -0.0024(18) 0.0068(14) -0.0008(16)
C7 0.0263(17) 0.0228(18) 0.0309(18) 0.0023(18) 0.0162(15) 0.0041(18)
C8 0.0302(18) 0.029(2) 0.0250(17) 0.0048(17) 0.0140(15) 0.0075(17)
C9 0.0262(17) 0.028(2) 0.0230(18) -0.0036(17) 0.0099(15) 0.0055(18)
N1 0.0209(13) 0.0239(15) 0.0204(13) -0.0015(15) 0.0052(11) 0.0000(14)
N2 0.0242(15) 0.0286(18) 0.0302(16) 0.0061(16) 0.0097(13) 0.0043(15)
N3 0.0283(16) 0.034(2) 0.0350(17) 0.0012(16) 0.0139(14) 0.0019(16)
N4 0.0255(15) 0.0189(16) 0.0246(14) -0.0003(15) 0.0075(12) 0.0015(16)
O1 0.0312(14) 0.0258(14) 0.0315(14) -0.0012(14) 0.0150(11) -0.0025(14)

loop_
_atom_type_symbol
_atom_type_description
_atom_type_scat_dispersion_real
_atom_type_scat_dispersion_imag
_atom_type_scat_source
C C 0.0033 0.0000 'International Tables Vol C Tables 4.2.6.8 and 6.1.1.4'
H H 0.0000 0.0000 'International Tables Vol C Tables 4.2.6.8 and 6.1.1.4'
N N 0.0061 0.0000 'International Tables Vol C Tables 4.2.6.8 and 6.1.1.4'
O O 0.0106 0.0000 'International Tables Vol C Tables 4.2.6.8 and 6.1.1.4'

loop_
_geom_angle_atom_site_label_1
_geom_angle_atom_site_label_2
_geom_angle_atom_site_label_3
_geom_angle
_geom_angle_site_symmetry_1
_geom_angle_site_symmetry_3
N2 C1 N3 115.5(3) . .
N2 C1 H1 122.2 . .
N3 C1 H1 122.2 . .
N3 C2 N1 110.4(3) . .
N3 C2 H2 124.8 . .
N1 C2 H2 124.8 . .
N1 C3 C4 112.1(3) . .
N1 C3 H3A 109.2 . .
C4 C3 H3A 109.2 . .
N1 C3 H3B 109.2 . .
C4 C3 H3B 109.2 . .
H3A C3 H3B 107.9 . .
C9 C4 C5 118.9(3) . .
C9 C4 C3 119.9(3) . .
C5 C4 C3 121.2(3) . .
C4 C5 C6 119.0(3) . .
C4 C5 N4 122.3(3) . .
C6 C5 N4 118.5(3) . .
C7 C6 C5 121.0(3) . .
C7 C6 H6 119.5 . .
C5 C6 H6 119.5 . .
C6 C7 C8 120.4(4) . .
C6 C7 H7 119.8 . .
C8 C7 H7 119.8 . .
C9 C8 C7 118.9(3) . .
C9 C8 H8 120.6 . .
C7 C8 H8 120.6 . .
C8 C9 C4 121.9(3) . .
C8 C9 H9 119.1 . .
C4 C9 H9 119.1 . .
C2 N1 N2 109.9(3) . .
C2 N1 C3 129.5(3) . .
N2 N1 C3 120.5(3) . .
C1 N2 N1 102.0(3) . .
C2 N3 C1 102.1(3) . .
C5 N4 H1N 114(3) . .
C5 N4 H2N 116(3) . .
H1N N4 H2N 108(5) . .
H1O O1 H2O 111(5) . .

loop_
_geom_bond_atom_site_label_1
_geom_bond_atom_site_label_2
_geom_bond_distance
_geom_bond_site_symmetry_2
C1 N2 1.315(4) .
C1 N3 1.356(5) .
C1 H1 0.9500 .
C2 N3 1.329(5) .
C2 N1 1.331(4) .
C2 H2 0.9500 .
C3 N1 1.478(4) .
C3 C4 1.506(5) .
C3 H3A 0.9900 .
C3 H3B 0.9900 .
C4 C9 1.393(5) .
C4 C5 1.398(5) .
C5 C6 1.401(5) .
C5 N4 1.407(5) .
C6 C7 1.376(5) .
C6 H6 0.9500 .
C7 C8 1.387(5) .
C7 H7 0.9500 .
C8 C9 1.381(5) .
C8 H8 0.9500 .
C9 H9 0.9500 .
N1 N2 1.361(4) .
N4 H1N 0.890(19) .
N4 H2N 0.89(2) .
O1 H1O 0.853(19) .
O1 H2O 0.85(2) .

loop_
_geom_hbond_atom_site_label_D
_geom_hbond_atom_site_label_H
_geom_hbond_atom_site_label_A
_geom_hbond_distance_DH
_geom_hbond_distance_HA
_geom_hbond_distance_DA
_geom_hbond_angle_DHA
_geom_hbond_site_symmetry_A
O1 H1O N3 0.853(19) 2.00(2) 2.839(4) 169(6) .
O1 H2O N4 0.85(2) 2.04(2) 2.864(4) 163(4) 2_647
N4 H1N O1 0.890(19) 2.25(2) 3.127(4) 168(4) 1_655
N4 H2N O1 0.89(2) 2.25(3) 3.046(5) 149(4) 2_647
